data_4081716
loop_
_publ_author_name
'Weicker, Sarah A.'
'Dube, Jonathan W.'
'Ragogna, Paul J.'

_publ_section_title
;
 Synthesis of Zwitterionic Group 14 Centered Complexes: Traditional
 Coordination and Unusual Insertion Chemistry
;
_journal_issue 22
_journal_name_full Organometallics
_journal_page_first 6681
_journal_paper_doi 10.1021/om400186m
_journal_volume 32
_journal_year 2013
_chemical_formula_moiety 'C38 H34 B Cl Ge P2, 0.5(C4H8O), 0.5(C4H8O2)'
_chemical_formula_sum 'C42 H42 B Cl Ge O1.5 P2'
_chemical_formula_weight 751.55
_chemical_name_systematic
; 
 ? 
;
_space_group_IT_number 15
_symmetry_cell_setting monoclinic
_symmetry_space_group_name_Hall '-C 2yc'
_symmetry_space_group_name_H-M 'C 1 2/c 1'
_atom_sites_solution_hydrogens geom
_atom_sites_solution_primary direct
_atom_sites_solution_secondary difmap
_audit_creation_method SHELXL-97
_cell_angle_alpha 90.00
_cell_angle_beta 96.49(3)
_cell_angle_gamma 90.00
_cell_formula_units_Z 8
_cell_length_a 16.945(3)
_cell_length_b 17.225(3)
_cell_length_c 26.033(5)
_cell_measurement_reflns_used 6795
_cell_measurement_temperature 150(2)
_cell_measurement_theta_max 25.03
_cell_measurement_theta_min 2.04
_cell_volume 7550(2)
_computing_molecular_graphics 'Bruker SHELXTL'
_computing_publication_material 'Bruker SHELXTL'
_computing_structure_refinement 'SHELXL-97 (Sheldrick, 1997)'
_computing_structure_solution 'SHELXS-97 (Sheldrick, 1990)'
_diffrn_ambient_temperature 150(2)
_diffrn_measured_fraction_theta_full 0.994
_diffrn_measured_fraction_theta_max 0.994
_diffrn_measurement_device_type 'Nonius KappaCCD'
_diffrn_measurement_method '\f and \w scans'
_diffrn_radiation_monochromator graphite
_diffrn_radiation_source 'fine-focus sealed tube'
_diffrn_radiation_type MoK\a
_diffrn_radiation_wavelength 0.71073
_diffrn_reflns_av_R_equivalents 0.0317
_diffrn_reflns_av_sigmaI/netI 0.0545
_diffrn_reflns_limit_h_max 20
_diffrn_reflns_limit_h_min -20
_diffrn_reflns_limit_k_max 20
_diffrn_reflns_limit_k_min -20
_diffrn_reflns_limit_l_max 30
_diffrn_reflns_limit_l_min -30
_diffrn_reflns_number 12859
_diffrn_reflns_theta_full 25.00
_diffrn_reflns_theta_max 25.00
_diffrn_reflns_theta_min 2.73
_diffrn_standards_number 0
_exptl_absorpt_coefficient_mu 1.001
_exptl_absorpt_correction_T_max 0.8894
_exptl_absorpt_correction_T_min 0.8025
_exptl_absorpt_correction_type multi-scan
_exptl_crystal_colour colourless
_exptl_crystal_density_diffrn 1.322
_exptl_crystal_density_method 'not measured'
_exptl_crystal_description prism
_exptl_crystal_F_000 3120
_exptl_crystal_size_max 0.23
_exptl_crystal_size_mid 0.17
_exptl_crystal_size_min 0.12
_refine_diff_density_max 0.512
_refine_diff_density_min -0.465
_refine_diff_density_rms 0.066
_refine_ls_extinction_method none
_refine_ls_goodness_of_fit_ref 1.035
_refine_ls_hydrogen_treatment mixed
_refine_ls_matrix_type full
_refine_ls_number_parameters 442
_refine_ls_number_reflns 6607
_refine_ls_number_restraints 1
_refine_ls_restrained_S_all 1.037
_refine_ls_R_factor_all 0.0606
_refine_ls_R_factor_gt 0.0430
_refine_ls_shift/su_max 0.001
_refine_ls_shift/su_mean 0.000
_refine_ls_structure_factor_coef Fsqd
_refine_ls_weighting_details 'calc w=1/[\s^2^(Fo^2^)+(0.0452P)^2^+11.4408P] where P=(Fo^2^+2Fc^2^)/3'
_refine_ls_weighting_scheme calc
_refine_ls_wR_factor_gt 0.1010
_refine_ls_wR_factor_ref 0.1106
_reflns_number_gt 5185
_reflns_number_total 6607
_reflns_threshold_expression >2sigma(I)
_cod_data_source_file om400186m_si_002.cif
_cod_data_source_block 1Ge
_cod_original_cell_volume 7550(3)
_cod_original_sg_symbol_H-M C2/c
_cod_original_formula_sum 'C42 H42 B Cl Ge O1.50 P2'
_cod_database_code 4081716

loop_
_symmetry_equiv_pos_as_xyz
'x, y, z'
'-x, y, -z+1/2'
'x+1/2, y+1/2, z'
'-x+1/2, y+1/2, -z+1/2'
'-x, -y, -z'
'x, -y, z-1/2'
'-x+1/2, -y+1/2, -z'
'x+1/2, -y+1/2, z-1/2'

loop_
_atom_site_label
_atom_site_type_symbol
_atom_site_fract_x
_atom_site_fract_y
_atom_site_fract_z
_atom_site_U_iso_or_equiv
_atom_site_adp_type
_atom_site_occupancy
_atom_site_symmetry_multiplicity
_atom_site_calc_flag
_atom_site_refinement_flags
_atom_site_disorder_assembly
_atom_site_disorder_group
Ge1 Ge 0.281368(18) 0.479827(18) 0.414171(12) 0.02843(12) Uani 1 1 d . D .
Cl1 Cl 0.28375(5) 0.54325(5) 0.49162(3) 0.0381(2) Uani 1 1 d . . .
P1 P 0.32542(4) 0.58537(4) 0.36069(3) 0.02645(19) Uani 1 1 d . . .
P2 P 0.14616(4) 0.52145(4) 0.38188(3) 0.02338(19) Uani 1 1 d . . .
C41 C 0.20521(19) 0.51709(18) 0.17650(12) 0.0324(7) Uani 1 1 d . . .
H41 H 0.2429 0.4764 0.1830 0.039 Uiso 1 1 calc R A 1
C4 C 0.43396(18) 0.58510(17) 0.37274(13) 0.0336(7) Uani 1 1 d . C .
C5 C 0.4702(2) 0.5752(2) 0.42294(16) 0.0536(10) Uani 1 1 d . . .
H5 H 0.4387 0.5711 0.4508 0.064 Uiso 1 1 calc R B 1
C6 C 0.5527(2) 0.5714(3) 0.4324(2) 0.0718(14) Uani 1 1 d . C 1
H6A H 0.5776 0.5658 0.4667 0.086 Uiso 1 1 calc R C 1
C7 C 0.5979(2) 0.5757(2) 0.3923(2) 0.0701(14) Uani 1 1 d . C 1
H7A H 0.6540 0.5714 0.3988 0.084 Uiso 1 1 calc R C 1
C8 C 0.5633(2) 0.5862(3) 0.3429(2) 0.0719(14) Uani 1 1 d . C 1
H8A H 0.5953 0.5900 0.3153 0.086 Uiso 1 1 calc R C 1
C9 C 0.4806(2) 0.5912(2) 0.33276(16) 0.0538(10) Uani 1 1 d . C 1
H9 H 0.4565 0.5988 0.2984 0.065 Uiso 1 1 calc R C 1
C10 C 0.29369(16) 0.68433(17) 0.37241(11) 0.0274(7) Uani 1 1 d . D 1
C11 C 0.30442(17) 0.71482(17) 0.42260(12) 0.0305(7) Uani 1 1 d . D 1
H11 H 0.3299 0.6845 0.4501 0.037 Uiso 1 1 calc R D 1
C12 C 0.27796(18) 0.78909(18) 0.43230(13) 0.0362(8) Uani 1 1 d . D 1
H12 H 0.2851 0.8092 0.4665 0.043 Uiso 1 1 calc R D 1
C13 C 0.24107(19) 0.83409(19) 0.39234(13) 0.0378(8) Uani 1 1 d . D 1
H13 H 0.2223 0.8846 0.3991 0.045 Uiso 1 1 calc R D 1
C14 C 0.23190(19) 0.80464(18) 0.34246(13) 0.0377(8) Uani 1 1 d . D 1
H14 H 0.2079 0.8358 0.3149 0.045 Uiso 1 1 calc R D 1
C15 C 0.25731(17) 0.73024(18) 0.33222(12) 0.0313(7) Uani 1 1 d . D 1
H15 H 0.2500 0.7105 0.2979 0.038 Uiso 1 1 calc R D 1
C16 C 0.29476(17) 0.56142(18) 0.29364(11) 0.0294(7) Uani 1 1 d . D 1
H16A H 0.2988 0.6092 0.2729 0.035 Uiso 1 1 calc R D 1
H16B H 0.3335 0.5238 0.2824 0.035 Uiso 1 1 calc R D 1
C17 C 0.13862(16) 0.55889(16) 0.31657(11) 0.0245(6) Uani 1 1 d . D 1
H17A H 0.0843 0.5481 0.2998 0.029 Uiso 1 1 calc R D 1
H17B H 0.1448 0.6160 0.3185 0.029 Uiso 1 1 calc R D 1
C18 C 0.08341(17) 0.43567(16) 0.38123(10) 0.0246(6) Uani 1 1 d . D 1
C19 C 0.11380(18) 0.36414(17) 0.39806(11) 0.0306(7) Uani 1 1 d . D 1
H19 H 0.1677 0.3600 0.4125 0.037 Uiso 1 1 calc R D 1
C20 C 0.06595(19) 0.29854(18) 0.39400(12) 0.0344(8) Uani 1 1 d . D 1
H20 H 0.0874 0.2496 0.4050 0.041 Uiso 1 1 calc R D 1
C21 C -0.01277(19) 0.30438(18) 0.37406(11) 0.0338(8) Uani 1 1 d . D 1
H21 H -0.0452 0.2593 0.3713 0.041 Uiso 1 1 calc R D 1
C22 C -0.04480(18) 0.37541(18) 0.35811(11) 0.0322(7) Uani 1 1 d . D 1
H22 H -0.0993 0.3793 0.3450 0.039 Uiso 1 1 calc R D 1
C23 C 0.00315(17) 0.44106(18) 0.36130(11) 0.0285(7) Uani 1 1 d . D 1
H23 H -0.0185 0.4898 0.3499 0.034 Uiso 1 1 calc R D 1
C24 C 0.10286(17) 0.59090(17) 0.42351(11) 0.0271(7) Uani 1 1 d . D 1
C25 C 0.07486(18) 0.56550(18) 0.46914(11) 0.0315(7) Uani 1 1 d . D 1
H25 H 0.0781 0.5120 0.4780 0.038 Uiso 1 1 calc R D 1
C26 C 0.04234(19) 0.6176(2) 0.50167(12) 0.0386(8) Uani 1 1 d . D 1
H26 H 0.0233 0.5997 0.5325 0.046 Uiso 1 1 calc R D 1
C27 C 0.03769(18) 0.69588(19) 0.48899(12) 0.0369(8) Uani 1 1 d . D 1
H27 H 0.0144 0.7314 0.5108 0.044 Uiso 1 1 calc R D 1
C28 C 0.06684(18) 0.72205(19) 0.44492(12) 0.0355(8) Uani 1 1 d . D 1
H28 H 0.0646 0.7758 0.4368 0.043 Uiso 1 1 calc R D 1
C29 C 0.09967(17) 0.67013(17) 0.41211(11) 0.0294(7) Uani 1 1 d . D 1
H29 H 0.1199 0.6888 0.3819 0.035 Uiso 1 1 calc R D 1
C30 C 0.17476(17) 0.55197(16) 0.21890(11) 0.0264(7) Uani 1 1 d . D 1
C31 C 0.1829(2) 0.5393(2) 0.12538(12) 0.0395(8) Uani 1 1 d . D 1
H31 H 0.2045 0.5134 0.0980 0.047 Uiso 1 1 calc R D 1
C32 C 0.1291(2) 0.59921(19) 0.11473(13) 0.0394(8) Uani 1 1 d . D 1
H32 H 0.1136 0.6148 0.0801 0.047 Uiso 1 1 calc R D 1
C33 C 0.09835(19) 0.63593(18) 0.15510(13) 0.0367(8) Uani 1 1 d . D 1
H33 H 0.0617 0.6774 0.1482 0.044 Uiso 1 1 calc R D 1
C34 C 0.12090(18) 0.61252(17) 0.20615(12) 0.0321(7) Uani 1 1 d . D 1
H34 H 0.0988 0.6388 0.2332 0.039 Uiso 1 1 calc R D 1
C35 C 0.20516(17) 0.42946(17) 0.28295(11) 0.0264(7) Uani 1 1 d . D 1
C36 C 0.27055(19) 0.38508(18) 0.30338(12) 0.0358(8) Uani 1 1 d . D 1
H36 H 0.3196 0.4107 0.3131 0.043 Uiso 1 1 calc R D 1
C37 C 0.2668(2) 0.3047(2) 0.31016(13) 0.0464(9) Uani 1 1 d . D 1
H37 H 0.3124 0.2770 0.3250 0.056 Uiso 1 1 calc R D 1
C38 C 0.1976(2) 0.2659(2) 0.29542(13) 0.0471(9) Uani 1 1 d . D 1
H38 H 0.1945 0.2114 0.3002 0.057 Uiso 1 1 calc R D 1
C39 C 0.1318(2) 0.30675(19) 0.27341(13) 0.0431(9) Uani 1 1 d . D 1
H39 H 0.0840 0.2799 0.2622 0.052 Uiso 1 1 calc R D 1
C40 C 0.13567(19) 0.38665(18) 0.26778(11) 0.0322(7) Uani 1 1 d . D 1
H40 H 0.0896 0.4136 0.2531 0.039 Uiso 1 1 calc R D 1
B1 B 0.2034(2) 0.52436(19) 0.27831(13) 0.0262(8) Uani 1 1 d . D 1
O2S O 0.5233(8) 0.4351(4) 0.2458(10) 0.119(5) Uani 0.50 1 d P . 1
C4S C 0.5233(4) 0.3921(4) 0.2920(3) 0.119(2) Uani 1 1 d . . 1
H4S1 H 0.5025 0.3976 0.3258 0.143 Uiso 1 1 calc R . 1
H4S2 H 0.5788 0.4111 0.2954 0.143 Uiso 1 1 calc R . 1
C3S C 0.5200(4) 0.3083(4) 0.2751(3) 0.155(3) Uani 1 1 d . . 1
H3SA H 0.5743 0.2870 0.2751 0.186 Uiso 1 1 calc R . 1
H3SB H 0.4909 0.2767 0.2985 0.186 Uiso 1 1 calc R . 1
C1S C 0.2536(3) 0.1913(3) 0.4720(2) 0.0821(15) Uani 1 1 d D . .
C2S C 0.3104(3) 0.2566(3) 0.4714(3) 0.117(2) Uani 1 1 d D . .
O1SB O 0.2154(10) 0.1702(10) 0.5165(7) 0.075(9) Uiso 0.23(2) 1 d P . 1
O1SA O 0.1844(9) 0.2012(9) 0.4957(6) 0.237(5) Uiso 0.77(2) 1 d P . 2

loop_
_atom_site_aniso_label
_atom_site_aniso_U_11
_atom_site_aniso_U_22
_atom_site_aniso_U_33
_atom_site_aniso_U_23
_atom_site_aniso_U_13
_atom_site_aniso_U_12
Ge1 0.0263(2) 0.0285(2) 0.0300(2) 0.00161(13) 0.00088(14) 0.00083(13)
Cl1 0.0402(5) 0.0448(5) 0.0279(4) -0.0023(4) -0.0022(3) 0.0008(4)
P1 0.0210(4) 0.0286(4) 0.0296(4) -0.0013(3) 0.0026(3) -0.0018(3)
P2 0.0224(4) 0.0236(4) 0.0241(4) 0.0004(3) 0.0026(3) -0.0007(3)
C41 0.0323(18) 0.0351(19) 0.0307(18) 0.0028(14) 0.0073(14) 0.0016(14)
C4 0.0245(16) 0.0259(17) 0.049(2) -0.0041(14) 0.0003(15) -0.0016(13)
C5 0.031(2) 0.059(2) 0.068(3) 0.016(2) -0.0064(18) -0.0004(17)
C6 0.034(2) 0.066(3) 0.109(4) 0.017(3) -0.019(3) 0.000(2)
C7 0.025(2) 0.050(3) 0.134(5) -0.026(3) 0.000(3) 0.0014(18)
C8 0.034(2) 0.084(3) 0.103(4) -0.043(3) 0.028(2) -0.016(2)
C9 0.033(2) 0.069(3) 0.061(3) -0.024(2) 0.0127(18) -0.0138(18)
C10 0.0211(15) 0.0313(17) 0.0304(17) 0.0002(14) 0.0059(13) -0.0030(13)
C11 0.0285(17) 0.0306(17) 0.0320(18) 0.0024(14) 0.0016(13) -0.0010(13)
C12 0.0360(19) 0.0349(19) 0.0382(19) -0.0099(15) 0.0061(15) -0.0072(15)
C13 0.0393(19) 0.0269(18) 0.048(2) -0.0010(15) 0.0091(16) -0.0030(15)
C14 0.0388(19) 0.0306(18) 0.043(2) 0.0085(15) 0.0028(16) 0.0004(15)
C15 0.0296(17) 0.0325(18) 0.0322(17) 0.0007(14) 0.0054(14) -0.0041(14)
C16 0.0288(17) 0.0305(17) 0.0296(17) -0.0011(13) 0.0071(13) 0.0010(13)
C17 0.0232(15) 0.0235(16) 0.0267(16) -0.0003(12) 0.0026(12) -0.0007(12)
C18 0.0278(16) 0.0258(16) 0.0205(15) -0.0033(12) 0.0040(12) -0.0012(13)
C19 0.0285(17) 0.0313(18) 0.0322(17) 0.0018(14) 0.0038(13) 0.0022(14)
C20 0.043(2) 0.0238(17) 0.0383(19) 0.0034(14) 0.0099(15) 0.0025(14)
C21 0.042(2) 0.0285(18) 0.0328(18) -0.0043(14) 0.0111(15) -0.0106(15)
C22 0.0275(17) 0.0379(19) 0.0311(17) -0.0003(14) 0.0030(13) -0.0061(14)
C23 0.0282(17) 0.0286(17) 0.0291(17) 0.0029(13) 0.0048(13) 0.0012(13)
C24 0.0227(15) 0.0317(17) 0.0268(16) -0.0017(13) 0.0027(12) -0.0034(13)
C25 0.0343(18) 0.0319(18) 0.0287(17) -0.0008(13) 0.0050(14) -0.0083(14)
C26 0.043(2) 0.046(2) 0.0286(18) -0.0067(15) 0.0113(15) -0.0098(16)
C27 0.0325(18) 0.041(2) 0.0378(19) -0.0131(15) 0.0075(15) -0.0006(15)
C28 0.0354(18) 0.0302(18) 0.0412(19) -0.0064(15) 0.0059(15) 0.0002(14)
C29 0.0302(17) 0.0305(17) 0.0285(17) -0.0004(13) 0.0074(13) -0.0018(13)
C30 0.0254(16) 0.0242(16) 0.0294(16) -0.0007(13) 0.0019(13) -0.0052(12)
C31 0.041(2) 0.051(2) 0.0274(18) 0.0024(16) 0.0093(15) -0.0051(17)
C32 0.043(2) 0.045(2) 0.0284(18) 0.0108(15) -0.0040(15) -0.0133(17)
C33 0.0376(19) 0.0283(18) 0.042(2) 0.0071(15) -0.0061(15) -0.0001(14)
C34 0.0345(18) 0.0292(17) 0.0322(18) -0.0013(14) 0.0023(14) -0.0010(14)
C35 0.0309(17) 0.0288(16) 0.0210(15) -0.0011(12) 0.0089(13) 0.0032(13)
C36 0.0396(19) 0.0360(19) 0.0316(18) -0.0024(14) 0.0035(14) 0.0095(15)
C37 0.066(3) 0.038(2) 0.035(2) 0.0019(16) 0.0079(18) 0.0199(19)
C38 0.084(3) 0.0241(18) 0.037(2) 0.0008(15) 0.022(2) 0.0073(19)
C39 0.061(2) 0.035(2) 0.037(2) -0.0085(15) 0.0172(17) -0.0137(18)
C40 0.0389(19) 0.0315(18) 0.0270(17) -0.0049(14) 0.0070(14) -0.0017(14)
B1 0.0246(18) 0.0262(19) 0.0282(19) -0.0028(14) 0.0043(15) -0.0002(14)
O2S 0.152(17) 0.080(5) 0.123(9) -0.001(7) 0.003(12) -0.035(6)
C4S 0.125(5) 0.100(5) 0.127(6) -0.006(4) -0.014(5) 0.028(4)
C3S 0.125(6) 0.076(4) 0.247(11) 0.032(5) -0.049(6) -0.020(4)
C1S 0.073(3) 0.090(4) 0.089(4) -0.025(3) 0.035(3) -0.013(3)
C2S 0.106(5) 0.079(4) 0.157(6) -0.032(4) -0.024(4) -0.005(4)

loop_
_atom_type_symbol
_atom_type_description
_atom_type_scat_dispersion_real
_atom_type_scat_dispersion_imag
_atom_type_scat_source
C C 0.0033 0.0016 'International Tables Vol C Tables 4.2.6.8 and 6.1.1.4'
H H 0.0000 0.0000 'International Tables Vol C Tables 4.2.6.8 and 6.1.1.4'
B B 0.0013 0.0007 'International Tables Vol C Tables 4.2.6.8 and 6.1.1.4'
P P 0.1023 0.0942 'International Tables Vol C Tables 4.2.6.8 and 6.1.1.4'
Cl Cl 0.1484 0.1585 'International Tables Vol C Tables 4.2.6.8 and 6.1.1.4'
Ge Ge 0.1547 1.8001 'International Tables Vol C Tables 4.2.6.8 and 6.1.1.4'
O O 0.0106 0.0060 'International Tables Vol C Tables 4.2.6.8 and 6.1.1.4'

loop_
_geom_angle_atom_site_label_1
_geom_angle_atom_site_label_2
_geom_angle_atom_site_label_3
_geom_angle
_geom_angle_site_symmetry_1
_geom_angle_site_symmetry_3
Cl1 Ge1 P2 94.88(4) . .
Cl1 Ge1 P1 99.77(3) . .
P2 Ge1 P1 85.50(3) . .
C16 P1 C10 108.44(14) . .
C16 P1 C4 109.75(15) . .
C10 P1 C4 106.45(13) . .
C16 P1 Ge1 107.76(10) . .
C10 P1 Ge1 118.86(10) . .
C4 P1 Ge1 105.35(11) . .
C17 P2 C18 107.55(13) . .
C17 P2 C24 109.53(13) . .
C18 P2 C24 105.33(13) . .
C17 P2 Ge1 112.93(10) . .
C18 P2 Ge1 106.72(10) . .
C24 P2 Ge1 114.24(10) . .
C31 C41 C30 123.2(3) . .
C31 C41 H41 118.4 . .
C30 C41 H41 118.4 . .
C9 C4 C5 119.3(3) . .
C9 C4 P1 121.3(3) . .
C5 C4 P1 119.3(3) . .
C4 C5 C6 119.9(4) . .
C4 C5 H5 120.0 . .
C6 C5 H5 120.0 . .
C7 C6 C5 120.1(4) . .
C7 C6 H6A 119.9 . .
C5 C6 H6A 119.9 . .
C6 C7 C8 120.6(4) . .
C6 C7 H7A 119.7 . .
C8 C7 H7A 119.7 . .
C7 C8 C9 120.1(4) . .
C7 C8 H8A 120.0 . .
C9 C8 H8A 120.0 . .
C4 C9 C8 120.0(4) . .
C4 C9 H9 120.0 . .
C8 C9 H9 120.0 . .
C15 C10 C11 119.1(3) . .
C15 C10 P1 121.1(2) . .
C11 C10 P1 119.8(2) . .
C12 C11 C10 120.3(3) . .
C12 C11 H11 119.8 . .
C10 C11 H11 119.8 . .
C13 C12 C11 120.4(3) . .
C13 C12 H12 119.8 . .
C11 C12 H12 119.8 . .
C14 C13 C12 119.4(3) . .
C14 C13 H13 120.3 . .
C12 C13 H13 120.3 . .
C13 C14 C15 120.9(3) . .
C13 C14 H14 119.6 . .
C15 C14 H14 119.6 . .
C14 C15 C10 119.9(3) . .
C14 C15 H15 120.0 . .
C10 C15 H15 120.0 . .
B1 C16 P1 118.1(2) . .
B1 C16 H16A 107.8 . .
P1 C16 H16A 107.8 . .
B1 C16 H16B 107.8 . .
P1 C16 H16B 107.8 . .
H16A C16 H16B 107.1 . .
B1 C17 P2 116.8(2) . .
B1 C17 H17A 108.1 . .
P2 C17 H17A 108.1 . .
B1 C17 H17B 108.1 . .
P2 C17 H17B 108.1 . .
H17A C17 H17B 107.3 . .
C19 C18 C23 119.0(3) . .
C19 C18 P2 121.5(2) . .
C23 C18 P2 119.4(2) . .
C18 C19 C20 120.4(3) . .
C18 C19 H19 119.8 . .
C20 C19 H19 119.8 . .
C21 C20 C19 120.1(3) . .
C21 C20 H20 120.0 . .
C19 C20 H20 120.0 . .
C20 C21 C22 120.5(3) . .
C20 C21 H21 119.7 . .
C22 C21 H21 119.7 . .
C21 C22 C23 119.7(3) . .
C21 C22 H22 120.2 . .
C23 C22 H22 120.2 . .
C22 C23 C18 120.3(3) . .
C22 C23 H23 119.9 . .
C18 C23 H23 119.9 . .
C29 C24 C25 118.5(3) . .
C29 C24 P2 121.6(2) . .
C25 C24 P2 119.9(2) . .
C26 C25 C24 120.7(3) . .
C26 C25 H25 119.6 . .
C24 C25 H25 119.6 . .
C27 C26 C25 119.9(3) . .
C27 C26 H26 120.1 . .
C25 C26 H26 120.1 . .
C28 C27 C26 120.0(3) . .
C28 C27 H27 120.0 . .
C26 C27 H27 120.0 . .
C27 C28 C29 120.4(3) . .
C27 C28 H28 119.8 . .
C29 C28 H28 119.8 . .
C28 C29 C24 120.3(3) . .
C28 C29 H29 119.8 . .
C24 C29 H29 119.8 . .
C34 C30 C41 114.8(3) . .
C34 C30 B1 123.7(3) . .
C41 C30 B1 121.4(3) . .
C32 C31 C41 119.8(3) . .
C32 C31 H31 120.1 . .
C41 C31 H31 120.1 . .
C33 C32 C31 119.1(3) . .
C33 C32 H32 120.4 . .
C31 C32 H32 120.4 . .
C32 C33 C34 120.4(3) . .
C32 C33 H33 119.8 . .
C34 C33 H33 119.8 . .
C33 C34 C30 122.7(3) . .
C33 C34 H34 118.7 . .
C30 C34 H34 118.7 . .
C36 C35 C40 114.9(3) . .
C36 C35 B1 125.4(3) . .
C40 C35 B1 119.6(3) . .
C37 C36 C35 122.9(3) . .
C37 C36 H36 118.5 . .
C35 C36 H36 118.5 . .
C38 C37 C36 119.8(3) . .
C38 C37 H37 120.1 . .
C36 C37 H37 120.1 . .
C37 C38 C39 119.5(3) . .
C37 C38 H38 120.2 . .
C39 C38 H38 120.2 . .
C38 C39 C40 120.2(3) . .
C38 C39 H39 119.9 . .
C40 C39 H39 119.9 . .
C39 C40 C35 122.6(3) . .
C39 C40 H40 118.7 . .
C35 C40 H40 118.7 . .
C30 B1 C35 111.1(2) . .
C30 B1 C17 108.3(2) . .
C35 B1 C17 108.6(2) . .
C30 B1 C16 106.3(2) . .
C35 B1 C16 110.7(2) . .
C17 B1 C16 111.9(2) . .
O2S O2S C4S 73(3) 2_655 2_655
O2S C4S C3S 107.6(8) 2_655 .
O2S C4S H4S1 110.2 2_655 .
C3S C4S H4S1 110.2 . .
O2S C4S H4S2 110.2 2_655 .
C3S C4S H4S2 110.2 . .
H4S1 C4S H4S2 108.5 . .
C3S C3S C4S 105.6(3) 2_655 .
C3S C3S H3SA 110.6 2_655 .
C4S C3S H3SA 110.6 . .
C3S C3S H3SB 110.6 2_655 .
C4S C3S H3SB 110.6 . .
H3SA C3S H3SB 108.7 . .
O1SA C1S O1SB 36.6(7) . .
O1SA C1S C2S 119.4(7) . .
O1SB C1S C2S 123.5(8) . .
O1SA C2S O1SB 40.0(9) 7_556 7_556
O1SA C2S C1S 118.6(9) 7_556 .
O1SB C2S C1S 117.8(8) 7_556 .
C2S O1SB C1S 97.9(11) 7_556 .
C2S O1SA C1S 114.9(12) 7_556 .

loop_
_geom_bond_atom_site_label_1
_geom_bond_atom_site_label_2
_geom_bond_distance
_geom_bond_site_symmetry_2
Ge1 Cl1 2.2895(9) .
Ge1 P2 2.4566(10) .
Ge1 P1 2.4568(9) .
P1 C16 1.812(3) .
P1 C10 1.824(3) .
P1 C4 1.831(3) .
P2 C17 1.809(3) .
P2 C18 1.819(3) .
P2 C24 1.823(3) .
C41 C31 1.395(4) .
C41 C30 1.405(4) .
C41 H41 0.9500 .
C4 C9 1.380(5) .
C4 C5 1.390(5) .
C5 C6 1.394(5) .
C5 H5 0.9500 .
C6 C7 1.364(6) .
C6 H6A 0.9500 .
C7 C8 1.364(6) .
C7 H7A 0.9500 .
C8 C9 1.398(5) .
C8 H8A 0.9500 .
C9 H9 0.9500 .
C10 C15 1.398(4) .
C10 C11 1.401(4) .
C11 C12 1.388(4) .
C11 H11 0.9500 .
C12 C13 1.388(4) .
C12 H12 0.9500 .
C13 C14 1.387(4) .
C13 H13 0.9500 .
C14 C15 1.387(4) .
C14 H14 0.9500 .
C15 H15 0.9500 .
C16 B1 1.680(4) .
C16 H16A 0.9900 .
C16 H16B 0.9900 .
C17 B1 1.673(4) .
C17 H17A 0.9900 .
C17 H17B 0.9900 .
C18 C19 1.387(4) .
C18 C23 1.403(4) .
C19 C20 1.388(4) .
C19 H19 0.9500 .
C20 C21 1.379(4) .
C20 H20 0.9500 .
C21 C22 1.383(4) .
C21 H21 0.9500 .
C22 C23 1.390(4) .
C22 H22 0.9500 .
C23 H23 0.9500 .
C24 C29 1.396(4) .
C24 C25 1.398(4) .
C25 C26 1.390(4) .
C25 H25 0.9500 .
C26 C27 1.388(5) .
C26 H26 0.9500 .
C27 C28 1.375(4) .
C27 H27 0.9500 .
C28 C29 1.395(4) .
C28 H28 0.9500 .
C29 H29 0.9500 .
C30 C34 1.401(4) .
C30 B1 1.638(4) .
C31 C32 1.384(5) .
C31 H31 0.9500 .
C32 C33 1.378(5) .
C32 H32 0.9500 .
C33 C34 1.400(4) .
C33 H33 0.9500 .
C34 H34 0.9500 .
C35 C36 1.401(4) .
C35 C40 1.407(4) .
C35 B1 1.639(4) .
C36 C37 1.399(5) .
C36 H36 0.9500 .
C37 C38 1.367(5) .
C37 H37 0.9500 .
C38 C39 1.386(5) .
C38 H38 0.9500 .
C39 C40 1.387(4) .
C39 H39 0.9500 .
C40 H40 0.9500 .
O2S O2S 0.84(2) 2_655
O2S C4S 1.40(2) 2_655
C4S O2S 1.40(2) 2_655
C4S C3S 1.508(8) .
C4S H4S1 0.9900 .
C4S H4S2 0.9900 .
C3S C3S 1.403(13) 2_655
C3S H3SA 0.9900 .
C3S H3SB 0.9900 .
C1S O1SA 1.396(12) .
C1S O1SB 1.436(16) .
C1S C2S 1.483(4) .
C2S O1SA 1.120(11) 7_556
C2S O1SB 1.382(19) 7_556
O1SB C2S 1.382(18) 7_556
O1SA C2S 1.120(11) 7_556
